data_7714068
loop_
_publ_author_name
'Hejda, Martin'
'Dole\<zal, Luk\'a\<s'
'Blahut, Jan'
'Hupf, Emanuel'
'Tydlitat, Jiri'
'Jambor, Roman'
'R\%u\<zi\<cka, Ale\<s'
'Beckmann, Jens'
'Dost\'al, Libor'

_publ_section_title
;
 N-Coordinated Tellurenium(II) and Telluronium(IV) cations: Synthesis,
 Structure and Hydrolysis.
;
_journal_name_full 'Dalton Transactions'
_journal_paper_doi 10.1039/D3DT02404K
_journal_year 2023
_chemical_formula_moiety 'C19 H22 N Te, F6 Sb'
_chemical_formula_sum 'C19 H22 F6 N Sb Te'
_chemical_formula_weight 627.72
_space_group_crystal_system monoclinic
_space_group_IT_number 14
_space_group_name_Hall '-P 2yn'
_space_group_name_H-M_alt 'P 1 21/n 1'
_atom_sites_solution_hydrogens geom
_audit_creation_method 'APEX3 v2016.5-0'
_audit_update_record
;
2023-04-08 deposited with the CCDC.	2023-09-28 downloaded from the CCDC.
;
_cell_angle_alpha 90
_cell_angle_beta 94.823(2)
_cell_angle_gamma 90
_cell_formula_units_Z 4
_cell_length_a 15.2837(8)
_cell_length_b 8.7618(4)
_cell_length_c 16.0540(8)
_cell_measurement_reflns_used 56248
_cell_measurement_temperature 150(2)
_cell_measurement_theta_max 30
_cell_measurement_theta_min 1
_cell_volume 2142.22(18)
_computing_cell_refinement 'APEX3 v2016.5-0 (Bruker AXS)'
_computing_data_collection 'Bruker Instrument Service vV6.2.3'
_computing_data_reduction 'SAINT V8.37A (Bruker AXS Inc., 2015)'
_computing_molecular_graphics 'Platon (Spek, 2009)'
_computing_publication_material 'Platon (Spek, 2009)'
_computing_structure_refinement 'SHELXL-2016/6 (Sheldrick, 2016)'
_computing_structure_solution 'XT, VERSION 2014/5'
_diffrn_ambient_temperature 150(2)
_diffrn_detector_area_resol_mean 10.4167
_diffrn_measured_fraction_theta_full 0.989
_diffrn_measured_fraction_theta_max 0.922
_diffrn_measurement_device_type 'Bruker D8 - Venture'
_diffrn_measurement_method '\f and \w scans to fill the Ewald sphere'
_diffrn_radiation_type MoK\a
_diffrn_radiation_wavelength 0.71073
_diffrn_reflns_av_R_equivalents 0.0416
_diffrn_reflns_av_unetI/netI 0.0240
_diffrn_reflns_Laue_measured_fraction_full 0.989
_diffrn_reflns_Laue_measured_fraction_max 0.922
_diffrn_reflns_limit_h_max 22
_diffrn_reflns_limit_h_min -22
_diffrn_reflns_limit_k_max 12
_diffrn_reflns_limit_k_min -12
_diffrn_reflns_limit_l_max 23
_diffrn_reflns_limit_l_min -22
_diffrn_reflns_number 54653
_diffrn_reflns_point_group_measured_fraction_full 0.989
_diffrn_reflns_point_group_measured_fraction_max 0.922
_diffrn_reflns_theta_full 25.242
_diffrn_reflns_theta_max 31.919
_diffrn_reflns_theta_min 2.546
_diffrn_source 'sealed X-ray tube'
_exptl_absorpt_coefficient_mu 2.678
_exptl_absorpt_correction_T_max 0.7463
_exptl_absorpt_correction_T_min 0.3401
_exptl_absorpt_correction_type multi-scan
_exptl_absorpt_process_details
;
SADABS-2016/2 - Bruker AXS area detector
scaling and absorption correction
;
_exptl_crystal_colour orange
_exptl_crystal_density_diffrn 1.946
_exptl_crystal_description block
_exptl_crystal_F_000 1200
_exptl_crystal_size_max 0.580
_exptl_crystal_size_mid 0.570
_exptl_crystal_size_min 0.330
_refine_diff_density_max 0.857
_refine_diff_density_min -0.974
_refine_diff_density_rms 0.106
_refine_ls_extinction_coef 0.0115(3)
_refine_ls_extinction_expression Fc^*^=kFc[1+0.001xFc^2^\l^3^/sin(2\q)]^-1/4^
_refine_ls_extinction_method 'SHELXL-2014/7 (Sheldrick 2014'
_refine_ls_goodness_of_fit_ref 1.174
_refine_ls_hydrogen_treatment constr
_refine_ls_matrix_type full
_refine_ls_number_parameters 258
_refine_ls_number_reflns 6799
_refine_ls_number_restraints 231
_refine_ls_restrained_S_all 1.160
_refine_ls_R_factor_all 0.0264
_refine_ls_R_factor_gt 0.0239
_refine_ls_shift/su_max 0.002
_refine_ls_shift/su_mean 0.000
_refine_ls_structure_factor_coef Fsqd
_refine_ls_weighting_details 'w=1/[\s^2^(Fo^2^)+(0.0075P)^2^+3.3228P] where P=(Fo^2^+2Fc^2^)/3'
_refine_ls_weighting_scheme calc
_refine_ls_wR_factor_gt 0.0522
_refine_ls_wR_factor_ref 0.0530
_reflns_Friedel_coverage 0.000
_reflns_number_gt 6487
_reflns_number_total 6799
_reflns_threshold_expression 'I > 2\s(I)'
_cod_data_source_file d3dt02404k2.cif
_cod_data_source_block mo_ld211119Te1
_cod_original_sg_symbol_H-M 'P 21/n'
_cod_database_code 7714068
_shelx_shelxl_version_number 2014/7
_shelx_space_group_comment
;
The symmetry employed for this shelxl refinement is uniquely defined
by the following loop, which should always be used as a source of
symmetry information in preference to the above space-group names.
They are only intended as comments.
;
_shelx_estimated_absorpt_t_min 0.300
_shelx_estimated_absorpt_t_max 0.472
_exptl_absorpt_special_details
;
The ratio of minimum to maximum
apparent transmission was 0.456
;

loop_
_space_group_symop_operation_xyz
'x, y, z'
'-x+1/2, y+1/2, -z+1/2'
'-x, -y, -z'
'x-1/2, -y-1/2, z-1/2'

loop_
_atom_site_label
_atom_site_type_symbol
_atom_site_fract_x
_atom_site_fract_y
_atom_site_fract_z
_atom_site_U_iso_or_equiv
_atom_site_adp_type
_atom_site_occupancy
_atom_site_site_symmetry_order
_atom_site_calc_flag
_atom_site_refinement_flags_posn
_atom_site_refinement_flags_adp
_atom_site_refinement_flags_occupancy
_atom_site_disorder_assembly
_atom_site_disorder_group
Sb1 Sb 0.25041(2) 0.56965(2) 0.40457(2) 0.01479(5) Uani 1 1 d . U . . .
Te1 Te 0.42018(2) 0.62401(2) 0.60076(2) 0.01627(5) Uani 1 1 d . U . . .
F1 F 0.25945(10) 0.40373(16) 0.47788(9) 0.0285(3) Uani 1 1 d . U . . .
N1 N 0.48091(10) 0.67795(19) 0.71676(10) 0.0140(3) Uani 1 1 d . U . . .
C1 C 0.51929(12) 0.7649(2) 0.56531(12) 0.0142(3) Uani 1 1 d . U . . .
F2 F 0.37058(9) 0.61367(17) 0.43766(9) 0.0272(3) Uani 1 1 d . U . . .
C2 C 0.57016(12) 0.8222(2) 0.63583(12) 0.0145(3) Uani 1 1 d . U . . .
F3 F 0.24568(11) 0.73926(17) 0.33348(9) 0.0345(3) Uani 1 1 d . U . . .
C3 C 0.63974(13) 0.9244(2) 0.62474(13) 0.0189(4) Uani 1 1 d . U . . .
H3 H 0.6739 0.9650 0.6717 0.023 Uiso 1 1 calc R U . . .
F4 F 0.13191(9) 0.52854(19) 0.37401(10) 0.0350(3) Uani 1 1 d . U . . .
C4 C 0.65731(14) 0.9646(3) 0.54483(14) 0.0216(4) Uani 1 1 d . U . . .
H4 H 0.7038 1.0334 0.5366 0.026 Uiso 1 1 calc R U . . .
C5 C 0.60687(14) 0.9043(2) 0.47570(13) 0.0206(4) Uani 1 1 d . U . . .
H5 H 0.6206 0.9319 0.4211 0.025 Uiso 1 1 calc R U . . .
F5 F 0.22033(10) 0.69568(17) 0.49198(9) 0.0300(3) Uani 1 1 d . U . . .
C6 C 0.53768(13) 0.8055(2) 0.48472(12) 0.0183(4) Uani 1 1 d . U . . .
H6 H 0.5036 0.7664 0.4372 0.022 Uiso 1 1 calc R U . . .
F6 F 0.28553(10) 0.44744(17) 0.31836(9) 0.0304(3) Uani 1 1 d . U . . .
C7 C 0.54729(12) 0.7712(2) 0.71551(12) 0.0152(3) Uani 1 1 d . U . . .
H7 H 0.5791 0.8040 0.7657 0.018 Uiso 1 1 calc R U . . .
C8 C 0.44875(12) 0.6160(2) 0.79235(11) 0.0146(3) Uani 1 1 d . U . . .
C9 C 0.47971(12) 0.4729(2) 0.81959(12) 0.0161(3) Uani 1 1 d . U . . .
C10 C 0.44537(15) 0.4126(3) 0.89029(13) 0.0210(4) Uani 1 1 d . U . . .
H10 H 0.4646 0.3153 0.9105 0.025 Uiso 1 1 calc R U . . .
C11 C 0.38363(15) 0.4923(3) 0.93173(13) 0.0242(4) Uani 1 1 d . U . . .
H11 H 0.3611 0.4492 0.9798 0.029 Uiso 1 1 calc R U . . .
C12 C 0.35466(15) 0.6347(3) 0.90324(14) 0.0250(4) Uani 1 1 d . U . . .
H12 H 0.3128 0.6885 0.9325 0.030 Uiso 1 1 calc R U . . .
C13 C 0.38621(14) 0.7001(2) 0.83217(13) 0.0201(4) Uani 1 1 d . U . . .
C14 C 0.54915(13) 0.3854(2) 0.77702(12) 0.0180(4) Uani 1 1 d . U . . .
H14 H 0.5639 0.4456 0.7272 0.022 Uiso 1 1 calc R U . . .
C15 C 0.63302(15) 0.3697(3) 0.83585(15) 0.0273(5) Uani 1 1 d . U . . .
H15A H 0.6773 0.3136 0.8074 0.041 Uiso 1 1 calc R U . . .
H15B H 0.6198 0.3140 0.8862 0.041 Uiso 1 1 calc R U . . .
H15C H 0.6555 0.4713 0.8515 0.041 Uiso 1 1 calc R U . . .
C16 C 0.51577(16) 0.2295(3) 0.74649(15) 0.0274(5) Uani 1 1 d . U . . .
H16A H 0.4601 0.2418 0.7121 0.041 Uiso 1 1 calc R U . . .
H16B H 0.5066 0.1645 0.7947 0.041 Uiso 1 1 calc R U . . .
H16C H 0.5591 0.1819 0.7131 0.041 Uiso 1 1 calc R U . . .
C17 C 0.35419(16) 0.8567(3) 0.80295(16) 0.0279(5) Uani 1 1 d . U . . .
H17 H 0.3827 0.8836 0.7510 0.034 Uiso 1 1 calc R U . . .
C18 C 0.3809(2) 0.9756(3) 0.8701(2) 0.0406(7) Uani 1 1 d . U . . .
H18A H 0.4450 0.9784 0.8799 0.061 Uiso 1 1 calc R U . . .
H18B H 0.3554 0.9482 0.9222 0.061 Uiso 1 1 calc R U . . .
H18C H 0.3592 1.0762 0.8514 0.061 Uiso 1 1 calc R U . . .
C19 C 0.2545(2) 0.8575(4) 0.7829(3) 0.0573(10) Uani 1 1 d . U . . .
H19A H 0.2356 0.9588 0.7628 0.086 Uiso 1 1 calc R U . . .
H19B H 0.2257 0.8326 0.8334 0.086 Uiso 1 1 calc R U . . .
H19C H 0.2383 0.7814 0.7395 0.086 Uiso 1 1 calc R U . . .

loop_
_atom_site_aniso_label
_atom_site_aniso_U_11
_atom_site_aniso_U_22
_atom_site_aniso_U_33
_atom_site_aniso_U_23
_atom_site_aniso_U_13
_atom_site_aniso_U_12
Sb1 0.01621(7) 0.01497(7) 0.01268(7) 0.00078(4) -0.00174(4) -0.00153(4)
Te1 0.01701(7) 0.01834(7) 0.01290(7) 0.00041(4) -0.00211(4) -0.00565(4)
F1 0.0355(7) 0.0241(6) 0.0269(7) 0.0118(5) 0.0074(6) 0.0051(6)
N1 0.0146(7) 0.0151(7) 0.0119(7) -0.0002(6) -0.0010(5) 0.0001(6)
C1 0.0144(8) 0.0124(8) 0.0157(8) 0.0014(6) 0.0010(6) 0.0008(6)
F2 0.0187(6) 0.0394(8) 0.0231(6) -0.0034(6) -0.0013(5) -0.0076(5)
C2 0.0140(7) 0.0129(8) 0.0164(8) 0.0001(6) -0.0004(6) 0.0005(6)
F3 0.0492(9) 0.0245(7) 0.0289(7) 0.0132(6) -0.0021(6) -0.0020(6)
C3 0.0159(8) 0.0176(9) 0.0230(9) -0.0005(7) 0.0006(7) -0.0015(7)
F4 0.0195(6) 0.0399(8) 0.0438(9) 0.0016(7) -0.0089(6) -0.0053(6)
C4 0.0189(9) 0.0197(9) 0.0270(10) 0.0013(8) 0.0057(7) -0.0032(7)
C5 0.0225(9) 0.0209(9) 0.0191(9) 0.0036(7) 0.0058(7) 0.0015(7)
F5 0.0350(7) 0.0274(7) 0.0287(7) -0.0086(6) 0.0092(6) 0.0028(6)
C6 0.0207(9) 0.0195(9) 0.0148(8) 0.0006(7) 0.0020(7) 0.0018(7)
F6 0.0415(8) 0.0290(7) 0.0213(6) -0.0095(5) 0.0068(6) -0.0044(6)
C7 0.0147(8) 0.0156(8) 0.0148(8) -0.0022(6) -0.0014(6) -0.0003(6)
C8 0.0141(8) 0.0178(8) 0.0118(7) -0.0007(6) 0.0009(6) -0.0017(6)
C9 0.0158(8) 0.0184(8) 0.0141(8) 0.0004(7) 0.0018(6) -0.0007(7)
C10 0.0248(10) 0.0211(9) 0.0176(9) 0.0027(7) 0.0049(7) 0.0002(8)
C11 0.0287(10) 0.0271(11) 0.0184(9) 0.0007(8) 0.0106(8) -0.0027(8)
C12 0.0258(10) 0.0275(11) 0.0234(10) -0.0023(8) 0.0119(8) 0.0012(8)
C13 0.0199(9) 0.0189(9) 0.0221(9) -0.0021(7) 0.0047(7) 0.0009(7)
C14 0.0194(9) 0.0193(9) 0.0158(8) 0.0034(7) 0.0048(7) 0.0051(7)
C15 0.0193(9) 0.0347(12) 0.0275(11) 0.0001(9) 0.0000(8) 0.0063(9)
C16 0.0328(11) 0.0260(11) 0.0242(10) -0.0057(8) 0.0057(9) 0.0025(9)
C17 0.0294(11) 0.0194(10) 0.0363(12) 0.0005(9) 0.0101(9) 0.0073(8)
C18 0.0556(17) 0.0213(11) 0.0487(16) -0.0063(11) 0.0263(14) -0.0078(11)
C19 0.0353(15) 0.0351(16) 0.099(3) 0.0093(17) -0.0084(16) 0.0109(12)

loop_
_atom_type_symbol
_atom_type_description
_atom_type_scat_dispersion_real
_atom_type_scat_dispersion_imag
_atom_type_scat_source
C C 0.0033 0.0016 'International Tables Vol C Tables 4.2.6.8 and 6.1.1.4'
H H 0.0000 0.0000 'International Tables Vol C Tables 4.2.6.8 and 6.1.1.4'
F F 0.0171 0.0103 'International Tables Vol C Tables 4.2.6.8 and 6.1.1.4'
N N 0.0061 0.0033 'International Tables Vol C Tables 4.2.6.8 and 6.1.1.4'
Sb Sb -0.5866 1.5461 'International Tables Vol C Tables 4.2.6.8 and 6.1.1.4'
Te Te -0.5308 1.6751 'International Tables Vol C Tables 4.2.6.8 and 6.1.1.4'

loop_
_geom_angle_atom_site_label_1
_geom_angle_atom_site_label_2
_geom_angle_atom_site_label_3
_geom_angle
_geom_angle_site_symmetry_1
_geom_angle_site_symmetry_3
_geom_angle_publ_flag
F6 Sb1 F1 90.58(7) . . ?
F6 Sb1 F4 91.58(7) . . ?
F1 Sb1 F4 91.95(7) . . ?
F6 Sb1 F3 90.13(7) . . ?
F1 Sb1 F3 177.58(7) . . ?
F4 Sb1 F3 90.35(7) . . ?
F6 Sb1 F5 177.42(7) . . ?
F1 Sb1 F5 89.80(7) . . ?
F4 Sb1 F5 90.96(7) . . ?
F3 Sb1 F5 89.39(7) . . ?
F6 Sb1 F2 89.56(6) . . ?
F1 Sb1 F2 87.90(7) . . ?
F4 Sb1 F2 178.85(7) . . ?
F3 Sb1 F2 89.78(7) . . ?
F5 Sb1 F2 87.90(6) . . ?
N1 Te1 C1 80.08(7) . . ?
C7 N1 C8 124.44(16) . . ?
C7 N1 Te1 114.89(13) . . ?
C8 N1 Te1 120.67(12) . . ?
C6 C1 C2 120.94(18) . . ?
C6 C1 Te1 128.08(14) . . ?
C2 C1 Te1 110.98(13) . . ?
C1 C2 C3 119.61(18) . . ?
C1 C2 C7 116.66(17) . . ?
C3 C2 C7 123.73(18) . . ?
C4 C3 C2 119.11(19) . . ?
C4 C3 H3 120.4 . . ?
C2 C3 H3 120.4 . . ?
C3 C4 C5 120.27(19) . . ?
C3 C4 H4 119.9 . . ?
C5 C4 H4 119.9 . . ?
C6 C5 C4 121.85(19) . . ?
C6 C5 H5 119.1 . . ?
C4 C5 H5 119.1 . . ?
C5 C6 C1 118.19(19) . . ?
C5 C6 H6 120.9 . . ?
C1 C6 H6 120.9 . . ?
N1 C7 C2 117.37(17) . . ?
N1 C7 H7 121.3 . . ?
C2 C7 H7 121.3 . . ?
C9 C8 C13 123.68(18) . . ?
C9 C8 N1 117.86(16) . . ?
C13 C8 N1 118.42(17) . . ?
C10 C9 C8 117.01(18) . . ?
C10 C9 C14 120.03(18) . . ?
C8 C9 C14 122.95(17) . . ?
C11 C10 C9 121.2(2) . . ?
C11 C10 H10 119.4 . . ?
C9 C10 H10 119.4 . . ?
C10 C11 C12 120.32(19) . . ?
C10 C11 H11 119.8 . . ?
C12 C11 H11 119.8 . . ?
C11 C12 C13 121.0(2) . . ?
C11 C12 H12 119.5 . . ?
C13 C12 H12 119.5 . . ?
C12 C13 C8 116.84(19) . . ?
C12 C13 C17 119.89(19) . . ?
C8 C13 C17 123.25(19) . . ?
C9 C14 C16 111.70(17) . . ?
C9 C14 C15 110.37(17) . . ?
C16 C14 C15 110.94(18) . . ?
C9 C14 H14 107.9 . . ?
C16 C14 H14 107.9 . . ?
C15 C14 H14 107.9 . . ?
C14 C15 H15A 109.5 . . ?
C14 C15 H15B 109.5 . . ?
H15A C15 H15B 109.5 . . ?
C14 C15 H15C 109.5 . . ?
H15A C15 H15C 109.5 . . ?
H15B C15 H15C 109.5 . . ?
C14 C16 H16A 109.5 . . ?
C14 C16 H16B 109.5 . . ?
H16A C16 H16B 109.5 . . ?
C14 C16 H16C 109.5 . . ?
H16A C16 H16C 109.5 . . ?
H16B C16 H16C 109.5 . . ?
C13 C17 C18 109.7(2) . . ?
C13 C17 C19 111.0(2) . . ?
C18 C17 C19 110.3(2) . . ?
C13 C17 H17 108.6 . . ?
C18 C17 H17 108.6 . . ?
C19 C17 H17 108.6 . . ?
C17 C18 H18A 109.5 . . ?
C17 C18 H18B 109.5 . . ?
H18A C18 H18B 109.5 . . ?
C17 C18 H18C 109.5 . . ?
H18A C18 H18C 109.5 . . ?
H18B C18 H18C 109.5 . . ?
C17 C19 H19A 109.5 . . ?
C17 C19 H19B 109.5 . . ?
H19A C19 H19B 109.5 . . ?
C17 C19 H19C 109.5 . . ?
H19A C19 H19C 109.5 . . ?
H19B C19 H19C 109.5 . . ?

loop_
_geom_bond_atom_site_label_1
_geom_bond_atom_site_label_2
_geom_bond_distance
_geom_bond_site_symmetry_2
_geom_bond_publ_flag
Sb1 F6 1.8641(14) . ?
Sb1 F1 1.8683(13) . ?
Sb1 F4 1.8711(14) . ?
Sb1 F3 1.8714(14) . ?
Sb1 F5 1.8732(13) . ?
Sb1 F2 1.9079(13) . ?
Te1 N1 2.0646(15) . ?
Te1 C1 2.0708(19) . ?
N1 C7 1.304(2) . ?
N1 C8 1.452(2) . ?
C1 C6 1.393(3) . ?
C1 C2 1.411(3) . ?
C2 C3 1.413(3) . ?
C2 C7 1.426(3) . ?
C3 C4 1.378(3) . ?
C3 H3 0.9500 . ?
C4 C5 1.401(3) . ?
C4 H4 0.9500 . ?
C5 C6 1.383(3) . ?
C5 H5 0.9500 . ?
C6 H6 0.9500 . ?
C7 H7 0.9500 . ?
C8 C9 1.397(3) . ?
C8 C13 1.403(3) . ?
C9 C10 1.394(3) . ?
C9 C14 1.518(3) . ?
C10 C11 1.388(3) . ?
C10 H10 0.9500 . ?
C11 C12 1.388(3) . ?
C11 H11 0.9500 . ?
C12 C13 1.398(3) . ?
C12 H12 0.9500 . ?
C13 C17 1.518(3) . ?
C14 C16 1.525(3) . ?
C14 C15 1.533(3) . ?
C14 H14 1.0000 . ?
C15 H15A 0.9800 . ?
C15 H15B 0.9800 . ?
C15 H15C 0.9800 . ?
C16 H16A 0.9800 . ?
C16 H16B 0.9800 . ?
C16 H16C 0.9800 . ?
C17 C18 1.530(4) . ?
C17 C19 1.531(4) . ?
C17 H17 1.0000 . ?
C18 H18A 0.9800 . ?
C18 H18B 0.9800 . ?
C18 H18C 0.9800 . ?
C19 H19A 0.9800 . ?
C19 H19B 0.9800 . ?
C19 H19C 0.9800 . ?
